data_4104639
loop_
_publ_author_name
'Mako Yabe-Yoshida'
'Chizuko Kabuto'
'Kuninobu Kabuto'
'Eunsang Kwon'
'Hiroyuki Sakaba'

_publ_section_title
;
 \h3-Silapropargyl/Alkynylsilyl Molybdenum Complexes: Synthesis,
 Structure, and Reactivity toward Methanol
;
_journal_name_full 'Journal of the American Chemical Society'
_journal_page_first 9138
_journal_page_last 9139
_journal_paper_doi 10.1021/ja9005833
_journal_volume 131
_journal_year 2009
_chemical_formula_moiety 'C30 H36 Mo O3 Si '
_chemical_formula_sum 'C30 H36 Mo O3 Si'
_chemical_formula_weight 568.64
_space_group_IT_number 14
_symmetry_cell_setting monoclinic
_symmetry_Int_Tables_number 14
_symmetry_space_group_name_Hall '-P 2yn'
_symmetry_space_group_name_H-M 'P 1 21/n 1'
_cell_angle_alpha 90.0000
_cell_angle_beta 104.8414(9)
_cell_angle_gamma 90.0000
_cell_formula_units_Z 4
_cell_length_a 10.806(3)
_cell_length_b 15.449(4)
_cell_length_c 16.924(4)
_cell_measurement_reflns_used 8521
_cell_measurement_temperature 173.1
_cell_measurement_theta_max 27.5
_cell_measurement_theta_min 3.0
_cell_volume 2731.1(12)
_computing_cell_refinement CrystalClear
_computing_data_collection CrystalClear
_computing_data_reduction CrystalStructure
_computing_publication_material 'CrystalStructure 3.8'
_computing_structure_refinement CRYSTALS
_computing_structure_solution SHELXS97
_diffrn_detector_area_resol_mean 7.31
_diffrn_measured_fraction_theta_full 0.979
_diffrn_measured_fraction_theta_max 0.979
_diffrn_measurement_device_type 'Rigaku Saturn'
_diffrn_measurement_method \w
_diffrn_radiation_type 'Mo K\a'
_diffrn_radiation_wavelength 0.71070
_diffrn_reflns_av_R_equivalents 0.034
_diffrn_reflns_limit_h_max 14
_diffrn_reflns_limit_h_min -13
_diffrn_reflns_limit_k_max 20
_diffrn_reflns_limit_k_min -20
_diffrn_reflns_limit_l_max 21
_diffrn_reflns_limit_l_min -21
_diffrn_reflns_number 38173
_diffrn_reflns_theta_full 27.48
_diffrn_reflns_theta_max 27.48
_exptl_absorpt_coefficient_mu 0.552
_exptl_absorpt_correction_type none
_exptl_crystal_colour yellow
_exptl_crystal_density_diffrn 1.383
_exptl_crystal_description prism
_exptl_crystal_F_000 1184.00
_exptl_crystal_size_max 0.20
_exptl_crystal_size_mid 0.15
_exptl_crystal_size_min 0.15
_refine_diff_density_max 6.03
_refine_diff_density_min -3.85
_refine_ls_extinction_method none
_refine_ls_goodness_of_fit_ref 1.011
_refine_ls_hydrogen_treatment mixed
_refine_ls_number_parameters 358
_refine_ls_number_reflns 38173
_refine_ls_R_factor_gt 0.0374
_refine_ls_shift/su_max 0.0000
_refine_ls_structure_factor_coef Fsqd
_refine_ls_weighting_details 'w = 1/[0.0012Fo^2^ + 1.0000\s(Fo^2^)]/(4Fo^2^)'
_refine_ls_weighting_scheme calc
_refine_ls_wR_factor_ref 0.1111
_reflns_number_gt 30866
_reflns_number_total 6131
_reflns_threshold_expression F^2^>2.0\s(F^2^)
_cod_data_source_file ja9005833_si_002_4.cif
_cod_data_source_block complex7
_cod_original_formula_sum 'C30 H36 Mo O3 Si '
_cod_database_code 4104639

loop_
_symmetry_equiv_pos_site_id
_symmetry_equiv_pos_as_xyz
1 +X,+Y,+Z
2 1/2-X,1/2+Y,1/2-Z
3 -X,-Y,-Z
4 1/2+X,1/2-Y,1/2+Z

loop_
_atom_site_label
_atom_site_type_symbol
_atom_site_fract_x
_atom_site_fract_y
_atom_site_fract_z
_atom_site_U_iso_or_equiv
_atom_site_adp_type
_atom_site_occupancy
_atom_site_symmetry_multiplicity
_atom_site_calc_flag
_atom_site_refinement_flags
Mo(1) Mo 0.885940(10) 0.375400(10) 0.167590(10) 0.01782(2) Uani 1.00 1 d .
Si(1) Si 0.63102(3) 0.36223(2) 0.28728(2) 0.01993(7) Uani 1.00 1 d .
O(1) O 0.56996(8) 0.26840(5) 0.25074(5) 0.0288(2) Uani 1.00 1 d .
O(2) O 0.97353(10) 0.50867(6) 0.30766(6) 0.0509(2) Uani 1.00 1 d .
O(3) O 0.99342(10) 0.52765(5) 0.08696(6) 0.0514(3) Uani 1.00 1 d .
C(1) C 0.69827(10) 0.41173(7) 0.20783(6) 0.0227(2) Uani 1.00 1 d .
C(2) C 0.67325(11) 0.38292(7) 0.12534(7) 0.0225(2) Uani 1.00 1 d .
C(3) C 0.70777(11) 0.43205(7) 0.06381(7) 0.0269(2) Uani 1.00 1 d .
C(4) C 0.69020(13) 0.39242(8) -0.01958(7) 0.0388(3) Uani 1.00 1 d .
C(5) C 0.69260(14) 0.52977(7) 0.06082(8) 0.0410(3) Uani 1.00 1 d .
C(6) C 0.48779(12) 0.21731(8) 0.28548(8) 0.0391(3) Uani 1.00 1 d .
C(7) C 0.50411(10) 0.43827(7) 0.30404(6) 0.0223(2) Uani 1.00 1 d .
C(8) C 0.43666(10) 0.49206(7) 0.24228(7) 0.0289(3) Uani 1.00 1 d .
C(9) C 0.34361(11) 0.54916(8) 0.25421(8) 0.0391(3) Uani 1.00 1 d .
C(10) C 0.31563(12) 0.55224(8) 0.32941(9) 0.0428(3) Uani 1.00 1 d .
C(11) C 0.37937(13) 0.49923(9) 0.39202(8) 0.0428(3) Uani 1.00 1 d .
C(12) C 0.47299(11) 0.44311(8) 0.37954(7) 0.0336(3) Uani 1.00 1 d .
C(13) C 0.74679(10) 0.34797(7) 0.39019(6) 0.0218(2) Uani 1.00 1 d .
C(14) C 0.77263(11) 0.26860(7) 0.43005(7) 0.0266(3) Uani 1.00 1 d .
C(15) C 0.85473(11) 0.26117(8) 0.50707(7) 0.0330(3) Uani 1.00 1 d .
C(16) C 0.91310(12) 0.33470(9) 0.54787(8) 0.0366(3) Uani 1.00 1 d .
C(17) C 0.88887(12) 0.41394(9) 0.50968(7) 0.0390(3) Uani 1.00 1 d .
C(18) C 0.80767(11) 0.42047(7) 0.43214(7) 0.0311(3) Uani 1.00 1 d .
C(19) C 0.93839(11) 0.45818(7) 0.25623(7) 0.0295(3) Uani 1.00 1 d .
C(20) C 0.94867(12) 0.47082(7) 0.11523(7) 0.0304(3) Uani 1.00 1 d .
C(21) C 0.88610(11) 0.22557(7) 0.12764(8) 0.0289(3) Uani 1.00 1 d .
C(22) C 0.97933(11) 0.27163(7) 0.09964(7) 0.0247(2) Uani 1.00 1 d .
C(23) C 1.07313(11) 0.30214(7) 0.16932(7) 0.0297(3) Uani 1.00 1 d .
C(24) C 1.03596(13) 0.27566(8) 0.24025(7) 0.0375(3) Uani 1.00 1 d .
C(25) C 0.92153(12) 0.22792(7) 0.21408(8) 0.0354(3) Uani 1.00 1 d .
C(26) C 0.78200(14) 0.17047(9) 0.07654(11) 0.0623(5) Uani 1.00 1 d .
C(27) C 0.99091(15) 0.27662(9) 0.01314(8) 0.0485(4) Uani 1.00 1 d .
C(28) C 1.19649(13) 0.34637(10) 0.16787(12) 0.0633(5) Uani 1.00 1 d .
C(29) C 1.11144(18) 0.28915(12) 0.32723(9) 0.0836(6) Uani 1.00 1 d .
C(30) C 0.85725(17) 0.17610(9) 0.26725(11) 0.0729(6) Uani 1.00 1 d .
H(1) H 0.7019(11) 0.4736(7) 0.2133(7) 0.033(3) Uiso 1.00 1 d .
H(2) H 0.6415(10) 0.3286(7) 0.1117(7) 0.029(3) Uiso 1.00 1 d .
H(3) H 0.7380 0.4244 -0.0496 0.047 Uiso 1.00 1 c R
H(4) H 0.6021 0.3935 -0.0478 0.046 Uiso 1.00 1 c R
H(5) H 0.7195 0.3342 -0.0139 0.047 Uiso 1.00 1 c R
H(6) H 0.6395 0.5467 0.0950 0.056 Uiso 1.00 1 c R
H(7) H 0.6542 0.5473 0.0062 0.056 Uiso 1.00 1 c R
H(8) H 0.7741 0.5565 0.0793 0.057 Uiso 1.00 1 c R
H(9) H 0.5379 0.1785 0.3244 0.050 Uiso 1.00 1 c R
H(10) H 0.4312 0.1852 0.2435 0.049 Uiso 1.00 1 c R
H(11) H 0.4396 0.2537 0.3117 0.048 Uiso 1.00 1 c R
H(12) H 0.4549 0.4899 0.1903 0.036 Uiso 1.00 1 c R
H(13) H 0.2993 0.5856 0.2110 0.047 Uiso 1.00 1 c R
H(14) H 0.2525 0.5913 0.3380 0.054 Uiso 1.00 1 c R
H(15) H 0.3590 0.5005 0.4434 0.054 Uiso 1.00 1 c R
H(16) H 0.5180 0.4074 0.4232 0.042 Uiso 1.00 1 c R
H(17) H 0.7324 0.2180 0.4034 0.032 Uiso 1.00 1 c R
H(18) H 0.8715 0.2060 0.5323 0.039 Uiso 1.00 1 c R
H(19) H 0.9687 0.3301 0.6012 0.043 Uiso 1.00 1 c R
H(20) H 0.9281 0.4645 0.5370 0.047 Uiso 1.00 1 c R
H(21) H 0.7934 0.4756 0.4065 0.037 Uiso 1.00 1 c R
H(22) H 0.7347 0.1433 0.1098 0.075 Uiso 1.00 1 c R
H(23) H 0.8192 0.1275 0.0497 0.076 Uiso 1.00 1 c R
H(24) H 0.7264 0.2059 0.0369 0.076 Uiso 1.00 1 c R
H(25) H 0.9176 0.2510 -0.0224 0.063 Uiso 1.00 1 c R
H(26) H 1.0655 0.2464 0.0089 0.063 Uiso 1.00 1 c R
H(27) H 0.9969 0.3355 -0.0018 0.064 Uiso 1.00 1 c R
H(28) H 1.1997 0.3532 0.1126 0.078 Uiso 1.00 1 c R
H(29) H 1.2670 0.3122 0.1963 0.078 Uiso 1.00 1 c R
H(30) H 1.2004 0.4016 0.1931 0.078 Uiso 1.00 1 c R
H(31) H 1.1890 0.3182 0.3274 0.095 Uiso 1.00 1 c R
H(32) H 1.1305 0.2347 0.3537 0.095 Uiso 1.00 1 c R
H(33) H 1.0632 0.3232 0.3554 0.095 Uiso 1.00 1 c R
H(34) H 0.9027 0.1831 0.3229 0.100 Uiso 1.00 1 c R
H(35) H 0.8565 0.1167 0.2527 0.100 Uiso 1.00 1 c R
H(36) H 0.7718 0.1959 0.2598 0.100 Uiso 1.00 1 c R

loop_
_atom_site_aniso_label
_atom_site_aniso_U_11
_atom_site_aniso_U_22
_atom_site_aniso_U_33
_atom_site_aniso_U_12
_atom_site_aniso_U_13
_atom_site_aniso_U_23
Mo(1) 0.02523(6) 0.01430(5) 0.01597(5) -0.00040(3) 0.00898(4) 0.00052(3)
Si(1) 0.02430(16) 0.01834(14) 0.01901(15) -0.00018(11) 0.00894(12) -0.00019(11)
O(1) 0.0394(4) 0.0236(4) 0.0255(4) -0.0071(3) 0.0121(3) -0.0042(3)
O(2) 0.0615(6) 0.0539(6) 0.0396(5) -0.0205(4) 0.0172(4) -0.0257(4)
O(3) 0.0743(7) 0.0311(5) 0.0609(6) -0.0078(4) 0.0395(5) 0.0117(4)
C(1) 0.0276(5) 0.0181(5) 0.0247(5) 0.0018(4) 0.0112(4) 0.0012(4)
C(2) 0.0247(5) 0.0212(5) 0.0225(5) 0.0037(4) 0.0074(4) -0.0007(4)
C(3) 0.0329(6) 0.0277(5) 0.0207(5) 0.0098(4) 0.0082(4) 0.0039(4)
C(4) 0.0444(8) 0.0508(7) 0.0198(6) 0.0114(6) 0.0056(5) 0.0022(5)
C(5) 0.0578(8) 0.0282(6) 0.0425(7) 0.0177(5) 0.0231(6) 0.0150(5)
C(6) 0.0455(7) 0.0327(6) 0.0375(7) -0.0168(5) 0.0076(6) 0.0001(5)
C(7) 0.0233(5) 0.0212(5) 0.0233(5) -0.0028(4) 0.0079(4) -0.0006(4)
C(8) 0.0251(6) 0.0349(6) 0.0281(6) -0.0001(4) 0.0093(5) 0.0044(4)
C(9) 0.0311(6) 0.0404(7) 0.0458(8) 0.0122(5) 0.0100(5) 0.0124(5)
C(10) 0.0375(7) 0.0402(7) 0.0560(8) 0.0160(5) 0.0216(6) 0.0032(6)
C(11) 0.0448(8) 0.0526(8) 0.0377(7) 0.0149(6) 0.0229(6) -0.0006(6)
C(12) 0.0370(6) 0.0378(6) 0.0301(6) 0.0143(5) 0.0163(5) 0.0068(5)
C(13) 0.0231(5) 0.0248(5) 0.0208(5) 0.0032(4) 0.0118(4) 0.0009(4)
C(14) 0.0272(6) 0.0263(5) 0.0287(6) 0.0001(4) 0.0114(5) 0.0014(4)
C(15) 0.0302(6) 0.0374(6) 0.0319(6) 0.0073(5) 0.0090(5) 0.0119(5)
C(16) 0.0263(6) 0.0565(8) 0.0263(6) 0.0027(5) 0.0054(5) 0.0038(5)
C(17) 0.0425(7) 0.0452(7) 0.0295(6) -0.0133(6) 0.0095(5) -0.0105(5)
C(18) 0.0389(6) 0.0274(6) 0.0275(6) -0.0016(5) 0.0092(5) -0.0014(4)
C(19) 0.0348(6) 0.0324(6) 0.0249(6) -0.0050(5) 0.0140(5) -0.0034(4)
C(20) 0.0432(7) 0.0234(5) 0.0302(6) 0.0001(5) 0.0194(5) -0.0008(4)
C(21) 0.0286(6) 0.0146(5) 0.0470(7) 0.0026(4) 0.0163(5) -0.0015(4)
C(22) 0.0293(6) 0.0202(5) 0.0285(6) 0.0060(4) 0.0144(4) 0.0013(4)
C(23) 0.0240(6) 0.0260(6) 0.0388(7) 0.0042(4) 0.0077(5) 0.0063(4)
C(24) 0.0520(8) 0.0306(6) 0.0268(6) 0.0181(5) 0.0043(5) 0.0055(5)
C(25) 0.0495(7) 0.0192(5) 0.0489(7) 0.0149(5) 0.0333(6) 0.0138(5)
C(26) 0.0511(9) 0.0262(7) 0.1061(14) -0.0069(6) 0.0135(9) -0.0191(7)
C(27) 0.0727(10) 0.0462(8) 0.0359(7) 0.0201(7) 0.0307(7) 0.0005(6)
C(28) 0.0273(7) 0.0541(9) 0.1070(14) -0.0016(6) 0.0145(8) 0.0070(9)
C(29) 0.1217(17) 0.0753(12) 0.0357(9) 0.0479(11) -0.0130(9) 0.0060(7)
C(30) 0.1052(13) 0.0371(8) 0.1087(14) 0.0365(8) 0.0863(12) 0.0436(8)

loop_
_atom_type_symbol
_atom_type_description
_atom_type_scat_dispersion_real
_atom_type_scat_dispersion_imag
_atom_type_scat_source
C C 0.003 0.002
;
International Tables for Crystallography
(1992, Vol. C, Tables 4.2.6.8 and 6.1.1.4)
;
H H 0.000 0.000
;
International Tables for Crystallography
(1992, Vol. C, Table 6.1.1.4)
;
O O 0.011 0.006
;
International Tables for Crystallography
(1992, Vol. C, Tables 4.2.6.8 and 6.1.1.4)
;
Si Si 0.082 0.070
;
International Tables for Crystallography
(1992, Vol. C, Tables 4.2.6.8 and 6.1.1.4)
;
Mo Mo -1.683 0.686
;
International Tables for Crystallography
(1992, Vol. C, Tables 4.2.6.8 and 6.1.1.4)
;

loop_
_geom_angle_atom_site_label_1
_geom_angle_atom_site_label_2
_geom_angle_atom_site_label_3
_geom_angle
_geom_angle_publ_flag
C(1) Mo(1) C(2) 35.95(3) yes
C(1) Mo(1) C(3) 62.66(3) yes
C(1) Mo(1) C(19) 73.95(4) yes
C(1) Mo(1) C(20) 112.25(4) yes
C(1) Mo(1) C(21) 111.75(4) yes
C(1) Mo(1) C(22) 144.20(3) yes
C(1) Mo(1) C(23) 157.55(3) yes
C(1) Mo(1) C(24) 122.24(4) yes
C(1) Mo(1) C(25) 101.96(4) yes
C(2) Mo(1) C(3) 35.18(4) yes
C(2) Mo(1) C(19) 106.65(4) yes
C(2) Mo(1) C(20) 105.51(4) yes
C(2) Mo(1) C(21) 92.00(3) yes
C(2) Mo(1) C(22) 114.59(3) yes
C(2) Mo(1) C(23) 148.97(3) yes
C(2) Mo(1) C(24) 136.10(4) yes
C(2) Mo(1) C(25) 102.67(4) yes
C(3) Mo(1) C(19) 110.11(4) yes
C(3) Mo(1) C(20) 72.39(4) yes
C(3) Mo(1) C(21) 101.64(3) yes
C(3) Mo(1) C(22) 104.72(3) yes
C(3) Mo(1) C(23) 135.98(4) yes
C(3) Mo(1) C(24) 159.36(3) yes
C(3) Mo(1) C(25) 127.70(3) yes
C(19) Mo(1) C(20) 77.55(4) yes
C(19) Mo(1) C(21) 145.85(4) yes
C(19) Mo(1) C(22) 138.72(4) yes
C(19) Mo(1) C(23) 103.38(4) yes
C(19) Mo(1) C(24) 90.11(4) yes
C(19) Mo(1) C(25) 112.33(4) yes
C(20) Mo(1) C(21) 125.37(5) yes
C(20) Mo(1) C(22) 92.93(4) yes
C(20) Mo(1) C(23) 88.32(4) yes
C(20) Mo(1) C(24) 117.77(5) yes
C(20) Mo(1) C(25) 145.78(5) yes
C(21) Mo(1) C(22) 34.46(4) yes
C(21) Mo(1) C(23) 58.00(3) yes
C(21) Mo(1) C(24) 57.72(3) yes
C(21) Mo(1) C(25) 34.13(4) yes
C(22) Mo(1) C(23) 35.59(3) yes
C(22) Mo(1) C(24) 58.77(4) yes
C(22) Mo(1) C(25) 57.39(4) yes
C(23) Mo(1) C(24) 35.52(4) yes
C(23) Mo(1) C(25) 57.78(4) yes
C(24) Mo(1) C(25) 34.48(4) yes
O(1) Si(1) C(1) 106.57(4) yes
O(1) Si(1) C(7) 111.65(4) yes
O(1) Si(1) C(13) 110.64(4) yes
C(1) Si(1) C(7) 106.78(4) yes
C(1) Si(1) C(13) 115.47(4) yes
C(7) Si(1) C(13) 105.74(4) yes
Si(1) O(1) C(6) 124.45(8) yes
Mo(1) C(1) Si(1) 129.52(5) yes
Mo(1) C(1) C(2) 66.74(6) yes
Si(1) C(1) C(2) 124.91(8) yes
Mo(1) C(2) C(1) 77.32(6) yes
Mo(1) C(2) C(3) 79.59(7) yes
C(1) C(2) C(3) 122.33(9) yes
Mo(1) C(3) C(2) 65.23(5) yes
Mo(1) C(3) C(4) 114.86(7) yes
Mo(1) C(3) C(5) 116.37(7) yes
C(2) C(3) C(4) 118.59(9) yes
C(2) C(3) C(5) 120.79(11) yes
C(4) C(3) C(5) 112.75(9) yes
Si(1) C(7) C(8) 121.53(8) yes
Si(1) C(7) C(12) 121.61(7) yes
C(8) C(7) C(12) 116.86(10) yes
C(7) C(8) C(9) 122.04(11) yes
C(8) C(9) C(10) 119.49(11) yes
C(9) C(10) C(11) 120.27(12) yes
C(10) C(11) C(12) 119.65(13) yes
C(7) C(12) C(11) 121.68(10) yes
Si(1) C(13) C(14) 123.74(7) yes
Si(1) C(13) C(18) 119.47(7) yes
C(14) C(13) C(18) 116.73(8) yes
C(13) C(14) C(15) 122.07(10) yes
C(14) C(15) C(16) 119.98(11) yes
C(15) C(16) C(17) 118.97(10) yes
C(16) C(17) C(18) 120.54(11) yes
C(13) C(18) C(17) 121.70(10) yes
Mo(1) C(19) O(2) 177.22(11) yes
Mo(1) C(20) O(3) 175.97(9) yes
Mo(1) C(21) C(22) 70.24(6) yes
Mo(1) C(21) C(25) 72.83(6) yes
Mo(1) C(21) C(26) 130.81(8) yes
C(22) C(21) C(25) 107.88(9) yes
C(22) C(21) C(26) 126.05(12) yes
C(25) C(21) C(26) 125.20(12) yes
Mo(1) C(22) C(21) 75.30(7) yes
Mo(1) C(22) C(23) 70.86(6) yes
Mo(1) C(22) C(27) 126.58(8) yes
C(21) C(22) C(23) 107.87(10) yes
C(21) C(22) C(27) 126.72(10) yes
C(23) C(22) C(27) 124.79(11) yes
Mo(1) C(23) C(22) 73.54(6) yes
Mo(1) C(23) C(24) 73.48(7) yes
Mo(1) C(23) C(28) 123.63(8) yes
C(22) C(23) C(24) 108.01(10) yes
C(22) C(23) C(28) 125.65(12) yes
C(24) C(23) C(28) 126.05(11) yes
Mo(1) C(24) C(23) 71.00(6) yes
Mo(1) C(24) C(25) 75.29(6) yes
Mo(1) C(24) C(29) 123.46(10) yes
C(23) C(24) C(25) 107.47(10) yes
C(23) C(24) C(29) 126.00(12) yes
C(25) C(24) C(29) 126.31(13) yes
Mo(1) C(25) C(21) 73.04(6) yes
Mo(1) C(25) C(24) 70.22(6) yes
Mo(1) C(25) C(30) 129.83(9) yes
C(21) C(25) C(24) 108.75(11) yes
C(21) C(25) C(30) 124.20(11) yes
C(24) C(25) C(30) 126.43(11) yes
Mo(1) C(1) H(1) 104.3(7) no
Si(1) C(1) H(1) 110.8(7) no
C(2) C(1) H(1) 113.5(7) no
Mo(1) C(2) H(2) 108.8(7) no
C(1) C(2) H(2) 119.9(7) no
C(3) C(2) H(2) 117.4(8) no
C(3) C(4) H(3) 109.6 no
C(3) C(4) H(4) 109.5 no
C(3) C(4) H(5) 109.3 no
H(3) C(4) H(4) 109.5 no
H(3) C(4) H(5) 109.5 no
H(4) C(4) H(5) 109.5 no
C(3) C(5) H(6) 109.3 no
C(3) C(5) H(7) 109.4 no
C(3) C(5) H(8) 109.7 no
H(6) C(5) H(7) 109.5 no
H(6) C(5) H(8) 109.5 no
H(7) C(5) H(8) 109.5 no
O(1) C(6) H(9) 109.3 no
O(1) C(6) H(10) 109.3 no
O(1) C(6) H(11) 109.8 no
H(9) C(6) H(10) 109.5 no
H(9) C(6) H(11) 109.5 no
H(10) C(6) H(11) 109.5 no
C(7) C(8) H(12) 118.9 no
C(9) C(8) H(12) 119.0 no
C(8) C(9) H(13) 120.3 no
C(10) C(9) H(13) 120.2 no
C(9) C(10) H(14) 119.8 no
C(11) C(10) H(14) 119.9 no
C(10) C(11) H(15) 120.3 no
C(12) C(11) H(15) 120.0 no
C(7) C(12) H(16) 118.9 no
C(11) C(12) H(16) 119.4 no
C(13) C(14) H(17) 118.9 no
C(15) C(14) H(17) 119.0 no
C(14) C(15) H(18) 120.1 no
C(16) C(15) H(18) 119.9 no
C(15) C(16) H(19) 120.4 no
C(17) C(16) H(19) 120.7 no
C(16) C(17) H(20) 119.7 no
C(18) C(17) H(20) 119.8 no
C(13) C(18) H(21) 119.1 no
C(17) C(18) H(21) 119.2 no
C(21) C(26) H(22) 110.3 no
C(21) C(26) H(23) 109.0 no
C(21) C(26) H(24) 109.0 no
H(22) C(26) H(23) 109.5 no
H(22) C(26) H(24) 109.5 no
H(23) C(26) H(24) 109.5 no
C(22) C(27) H(25) 109.3 no
C(22) C(27) H(26) 109.5 no
C(22) C(27) H(27) 109.6 no
H(25) C(27) H(26) 109.5 no
H(25) C(27) H(27) 109.5 no
H(26) C(27) H(27) 109.5 no
C(23) C(28) H(28) 108.8 no
C(23) C(28) H(29) 109.8 no
C(23) C(28) H(30) 109.8 no
H(28) C(28) H(29) 109.5 no
H(28) C(28) H(30) 109.5 no
H(29) C(28) H(30) 109.5 no
C(24) C(29) H(31) 108.9 no
C(24) C(29) H(32) 109.7 no
C(24) C(29) H(33) 109.8 no
H(31) C(29) H(32) 109.5 no
H(31) C(29) H(33) 109.5 no
H(32) C(29) H(33) 109.5 no
C(25) C(30) H(34) 109.4 no
C(25) C(30) H(35) 109.6 no
C(25) C(30) H(36) 109.4 no
H(34) C(30) H(35) 109.5 no
H(34) C(30) H(36) 109.5 no
H(35) C(30) H(36) 109.5 no

loop_
_geom_bond_atom_site_label_1
_geom_bond_atom_site_label_2
_geom_bond_distance
_geom_bond_publ_flag
Mo(1) C(1) 2.3661(11) yes
Mo(1) C(2) 2.2282(11) yes
Mo(1) C(3) 2.4135(10) yes
Mo(1) C(19) 1.9421(11) yes
Mo(1) C(20) 1.9302(12) yes
Mo(1) C(21) 2.4116(11) yes
Mo(1) C(22) 2.3464(12) yes
Mo(1) C(23) 2.3114(11) yes
Mo(1) C(24) 2.3438(12) yes
Mo(1) C(25) 2.4090(11) yes
Si(1) O(1) 1.6462(8) yes
Si(1) C(1) 1.8497(11) yes
Si(1) C(7) 1.8816(11) yes
Si(1) C(13) 1.8790(9) yes
O(1) C(6) 1.4228(16) yes
O(2) C(19) 1.1580(14) yes
O(3) C(20) 1.1628(15) yes
C(1) C(2) 1.4237(15) yes
C(2) C(3) 1.4137(17) yes
C(3) C(4) 1.5052(16) yes
C(3) C(5) 1.5180(15) yes
C(7) C(8) 1.3871(14) yes
C(7) C(12) 1.4041(16) yes
C(8) C(9) 1.3906(17) yes
C(9) C(10) 1.382(2) yes
C(10) C(11) 1.3762(18) yes
C(11) C(12) 1.3889(19) yes
C(13) C(14) 1.3929(15) yes
C(13) C(18) 1.3972(14) yes
C(14) C(15) 1.3809(14) yes
C(15) C(16) 1.3936(17) yes
C(16) C(17) 1.3778(19) yes
C(17) C(18) 1.3829(14) yes
C(21) C(22) 1.4108(18) yes
C(21) C(25) 1.4146(18) yes
C(21) C(26) 1.4965(17) yes
C(22) C(23) 1.4240(14) yes
C(22) C(27) 1.5029(19) yes
C(23) C(24) 1.4201(18) yes
C(23) C(28) 1.5037(19) yes
C(24) C(25) 1.4101(17) yes
C(24) C(29) 1.5035(17) yes
C(25) C(30) 1.501(2) yes
C(1) H(1) 0.960(11) no
C(2) H(2) 0.913(11) no
C(4) H(3) 0.950 no
C(4) H(4) 0.950 no
C(4) H(5) 0.950 no
C(5) H(6) 0.950 no
C(5) H(7) 0.950 no
C(5) H(8) 0.950 no
C(6) H(9) 0.950 no
C(6) H(10) 0.950 no
C(6) H(11) 0.950 no
C(8) H(12) 0.950 no
C(9) H(13) 0.950 no
C(10) H(14) 0.950 no
C(11) H(15) 0.950 no
C(12) H(16) 0.950 no
C(14) H(17) 0.950 no
C(15) H(18) 0.950 no
C(16) H(19) 0.950 no
C(17) H(20) 0.950 no
C(18) H(21) 0.950 no
C(26) H(22) 0.950 no
C(26) H(23) 0.950 no
C(26) H(24) 0.950 no
C(27) H(25) 0.950 no
C(27) H(26) 0.950 no
C(27) H(27) 0.950 no
C(28) H(28) 0.950 no
C(28) H(29) 0.950 no
C(28) H(30) 0.950 no
C(29) H(31) 0.950 no
C(29) H(32) 0.950 no
C(29) H(33) 0.950 no
C(30) H(34) 0.950 no
C(30) H(35) 0.950 no
C(30) H(36) 0.950 no
